data_1556895
loop_
_publ_author_name
'Zeleny, Paulina'
'Arroyo, Maribel'
'Mel\'endez, Lidia'
'Bern\`es, Sylvain'

_publ_section_title
;
 Tetrakis(2,3,5,6-tetrafluorobenzenethiolato-\k<i>S</i>)(triphenylphosphane-\k<i>P</i>)osmium(IV):
 a monoclinic polymorph
;
_journal_coeditor_code ZL4036
_journal_issue 12
_journal_name_full IUCrData
_journal_page_first x191622
_journal_paper_doi 10.1107/S2414314619016225
_journal_volume 4
_journal_year 2019
_chemical_formula_iupac '[Os (C6 H F4 S)4 (C18 H15 P)]'
_chemical_formula_moiety 'C42 H19 F16 Os P S4'
_chemical_formula_sum 'C42 H19 F16 Os P S4'
_chemical_formula_weight 1176.98
_chemical_name_systematic
Tetrakis(2,3,5,6-tetrafluorobenzenethiolato-\k<i>S</i>)(triphenylphosphane-\k<i>P</i>)osmium(IV)
_space_group_crystal_system monoclinic
_space_group_IT_number 14
_space_group_name_Hall '-P 2ybc'
_space_group_name_H-M_alt 'P 1 21/c 1'
_atom_sites_solution_hydrogens geom
_atom_sites_solution_primary dual
_atom_sites_solution_secondary difmap
_audit_creation_method SHELXL-2018/3
_cell_angle_alpha 90
_cell_angle_beta 100.991(3)
_cell_angle_gamma 90
_cell_formula_units_Z 4
_cell_length_a 12.4008(5)
_cell_length_b 13.8892(7)
_cell_length_c 25.2321(11)
_cell_measurement_reflns_used 22104
_cell_measurement_temperature 295.0(10)
_cell_measurement_theta_max 23.45
_cell_measurement_theta_min 2.03
_cell_volume 4266.2(3)
_computing_cell_refinement
;
X-AREA (Stoe & Cie, 2018)
;
_computing_data_collection
;
X-AREA (Stoe & Cie, 2018)
;
_computing_data_reduction
;
X-AREA (Stoe & Cie, 2018)
;
_computing_molecular_graphics
;
XP in SHELXTL-Plus (Sheldrick, 2008) and Mercury (Macrae <i>et al.</i>,
2008)
;
_computing_publication_material
;
publCIF (Westrip, 2010)
;
_computing_structure_refinement
;
SHELXL2018 (Sheldrick, 2018)
;
_computing_structure_solution
;
SHELXT2018 (Sheldrick, 2015a)
;
_diffrn_ambient_temperature 295.0(10)
_diffrn_detector 'Reverse-biased silicon diode array'
_diffrn_detector_area_resol_mean 5.81
_diffrn_measured_fraction_theta_full 0.999
_diffrn_measured_fraction_theta_max 0.998
_diffrn_measurement_device 'Eulerian four-circle diffractometer'
_diffrn_measurement_device_type 'Stoe Stadivari'
_diffrn_measurement_method '\w scans'
_diffrn_measurement_specimen_support Mitegen
_diffrn_radiation_monochromator 'Graded multilayer mirror'
_diffrn_radiation_probe x-ray
_diffrn_radiation_type AgK\a
_diffrn_radiation_wavelength 0.56083
_diffrn_reflns_av_R_equivalents 0.1858
_diffrn_reflns_av_unetI/netI 0.1192
_diffrn_reflns_limit_h_max 15
_diffrn_reflns_limit_h_min -15
_diffrn_reflns_limit_k_max 17
_diffrn_reflns_limit_k_min -17
_diffrn_reflns_limit_l_max 31
_diffrn_reflns_limit_l_min -31
_diffrn_reflns_number 93107
_diffrn_reflns_theta_full 19.664
_diffrn_reflns_theta_max 20.504
_diffrn_reflns_theta_min 2.028
_diffrn_source 'Sealed X-ray tube'
_diffrn_source_current 0.55
_diffrn_source_power 0.03575
_diffrn_source_voltage 65
_exptl_absorpt_coefficient_mu 1.795
_exptl_absorpt_correction_T_max 1.0000
_exptl_absorpt_correction_T_min 0.3876
_exptl_absorpt_correction_type multi-scan
_exptl_absorpt_process_details
;
(X-AREA; Stoe & Cie, 2018)
;
_exptl_crystal_colour Brown
_exptl_crystal_density_diffrn 1.832
_exptl_crystal_description Plate
_exptl_crystal_F_000 2280
_exptl_crystal_size_max 0.198
_exptl_crystal_size_mid 0.059
_exptl_crystal_size_min 0.027
_refine_diff_density_max 0.710
_refine_diff_density_min -1.052
_refine_ls_extinction_method none
_refine_ls_goodness_of_fit_ref 0.795
_refine_ls_hydrogen_treatment constr
_refine_ls_matrix_type full
_refine_ls_number_constraints 0
_refine_ls_number_parameters 577
_refine_ls_number_reflns 8692
_refine_ls_number_restraints 12
_refine_ls_restrained_S_all 0.795
_refine_ls_R_factor_all 0.1040
_refine_ls_R_factor_gt 0.0446
_refine_ls_shift/su_max 0.002
_refine_ls_shift/su_mean 0.000
_refine_ls_structure_factor_coef Fsqd
_refine_ls_weighting_details 'w=1/[\s^2^(Fo^2^)+(0.0305P)^2^] where P=(Fo^2^+2Fc^2^)/3'
_refine_ls_weighting_scheme calc
_refine_ls_wR_factor_gt 0.0807
_refine_ls_wR_factor_ref 0.0917
_reflns_number_gt 4264
_reflns_number_total 8692
_reflns_threshold_expression 'I > 2\s(I)'
_cod_data_source_file zl4036sup1.cif
_cod_data_source_block I
_cod_original_sg_symbol_H-M 'P 21/c'
_cod_database_code 1556895
_shelx_estimated_absorpt_t_min 0.718
_shelx_estimated_absorpt_t_max 0.953

loop_
_space_group_symop_operation_xyz
'x, y, z'
'-x, y+1/2, -z+1/2'
'-x, -y, -z'
'x, -y-1/2, z-1/2'

loop_
_atom_site_type_symbol
_atom_site_label
_atom_site_fract_x
_atom_site_fract_y
_atom_site_fract_z
_atom_site_U_iso_or_equiv
_atom_site_adp_type
_atom_site_calc_flag
_atom_site_occupancy
Os Os1 0.26257(2) 0.72225(2) 0.54794(2) 0.05251(10) Uani d 1
P P1 0.23237(15) 0.63058(14) 0.46496(8) 0.0522(5) Uani d 1
S S1 0.30213(16) 0.82548(15) 0.62659(8) 0.0668(6) Uani d 1
S S2 0.38093(16) 0.60874(16) 0.58113(8) 0.0670(6) Uani d 1
S S3 0.08383(15) 0.70369(16) 0.54370(8) 0.0656(6) Uani d 1
S S4 0.32211(17) 0.83611(16) 0.49853(8) 0.0695(6) Uani d 1
C C1 0.2366(5) 0.5002(5) 0.4732(3) 0.0554(19) Uani d 1
C C2 0.2910(6) 0.4419(6) 0.4430(3) 0.065(2) Uani d 1
H H2 0.329275 0.469588 0.418569 0.077 Uiso calc 1
C C3 0.2900(7) 0.3425(6) 0.4483(4) 0.074(2) Uani d 1
H H3 0.326374 0.304047 0.427095 0.089 Uiso calc 1
C C4 0.2349(6) 0.3008(6) 0.4851(3) 0.067(2) Uani d 1
H H4 0.234290 0.234273 0.489147 0.080 Uiso calc 1
C C5 0.1808(6) 0.3593(7) 0.5158(3) 0.067(2) Uani d 1
H H5 0.142517 0.331698 0.540215 0.081 Uiso calc 1
C C6 0.1826(6) 0.4577(6) 0.5106(3) 0.059(2) Uani d 1
H H6 0.147568 0.496165 0.532308 0.071 Uiso calc 1
C C7 0.3332(5) 0.6512(5) 0.4226(3) 0.0505(18) Uani d 1
C C8 0.3022(6) 0.6737(6) 0.3679(3) 0.071(2) Uani d 1
H H8 0.228602 0.685311 0.353508 0.085 Uiso calc 1
C C9 0.3789(7) 0.6791(6) 0.3349(3) 0.079(3) Uani d 1
H H9 0.355914 0.690868 0.298149 0.095 Uiso calc 1
C C10 0.4878(7) 0.6673(6) 0.3555(4) 0.068(2) Uani d 1
H H10 0.539175 0.671926 0.333165 0.081 Uiso calc 1
C C11 0.5213(6) 0.6485(5) 0.4097(3) 0.062(2) Uani d 1
H H11 0.595667 0.640958 0.423953 0.075 Uiso calc 1
C C12 0.4450(6) 0.6406(5) 0.4432(3) 0.060(2) Uani d 1
H H12 0.468844 0.628102 0.479744 0.071 Uiso calc 1
C C13 0.1013(5) 0.6534(5) 0.4210(3) 0.0491(18) Uani d 1
C C14 0.0643(6) 0.7474(5) 0.4116(3) 0.062(2) Uani d 1
H H14 0.105932 0.798161 0.428677 0.074 Uiso calc 1
C C15 -0.0352(7) 0.7661(7) 0.3766(3) 0.076(2) Uani d 1
H H15 -0.058204 0.829321 0.369675 0.092 Uiso calc 1
C C16 -0.0999(6) 0.6912(8) 0.3522(3) 0.075(3) Uani d 1
H H16 -0.166895 0.703585 0.329645 0.090 Uiso calc 1
C C17 -0.0634(6) 0.5979(7) 0.3619(3) 0.071(2) Uani d 1
H H17 -0.105422 0.547273 0.344834 0.086 Uiso calc 1
C C18 0.0359(6) 0.5783(6) 0.3969(3) 0.064(2) Uani d 1
H H18 0.058057 0.514870 0.404097 0.077 Uiso calc 1
C C19 0.2201(6) 0.8136(6) 0.6755(3) 0.060(2) Uani d 1
C C20 0.1820(8) 0.8938(9) 0.6965(4) 0.094(3) Uani d 1
C C21 0.1238(10) 0.8909(13) 0.7386(6) 0.133(6) Uani d 1
C C22 0.0940(10) 0.8069(16) 0.7575(5) 0.155(9) Uani d 1
H H22 0.047515 0.804355 0.782347 0.186 Uiso calc 1
C C23 0.1340(8) 0.7267(12) 0.7392(4) 0.108(4) Uani d 1
C C24 0.1917(6) 0.7276(9) 0.6974(3) 0.081(3) Uani d 1
C C25 0.4434(6) 0.6181(6) 0.6500(3) 0.064(2) Uani d 1
C C26 0.5247(7) 0.6827(7) 0.6702(3) 0.073(2) Uani d 1
C C27 0.5792(7) 0.6786(9) 0.7224(4) 0.095(3) Uani d 1
C C28 0.5575(10) 0.6084(12) 0.7576(4) 0.117(4) Uani d 1
H H28 0.596547 0.604811 0.792873 0.140 Uiso calc 1
C C29 0.4772(11) 0.5456(9) 0.7386(5) 0.106(3) Uani d 1
C C30 0.4203(8) 0.5490(8) 0.6859(4) 0.082(3) Uani d 1
C C31 0.0172(5) 0.7771(6) 0.5852(3) 0.0599(18) Uani d 1
C C32 -0.0365(6) 0.7385(6) 0.6231(3) 0.063(2) Uani d 1
C C33 -0.1025(7) 0.7926(8) 0.6505(4) 0.079(3) Uani d 1
C C34 -0.1176(7) 0.8872(9) 0.6387(4) 0.095(3) Uani d 1
H H34 -0.160757 0.924662 0.657037 0.114 Uiso calc 1
C C35 -0.0691(7) 0.9272(7) 0.6000(5) 0.089(3) Uani d 1
C C36 -0.0021(7) 0.8743(7) 0.5736(4) 0.077(3) Uani d 1
C C37 0.3850(6) 0.9313(5) 0.5385(3) 0.061(2) Uani d 1
C C38 0.3314(6) 1.0133(6) 0.5508(3) 0.063(2) Uani d 1
C C39 0.3847(7) 1.0855(6) 0.5819(4) 0.069(2) Uani d 1
C C40 0.4944(7) 1.0825(7) 0.5998(3) 0.075(2) Uani d 1
H H40 0.529985 1.132860 0.620328 0.091 Uiso calc 1
C C41 0.5525(7) 1.0049(7) 0.5876(4) 0.072(2) Uani d 1
C C42 0.4977(7) 0.9318(6) 0.5572(3) 0.069(2) Uani d 1
F F1 0.2049(5) 0.9820(5) 0.6771(3) 0.129(2) Uani d 1
F F2 0.0878(6) 0.9748(7) 0.7556(4) 0.205(4) Uani d 1
F F3 0.1098(5) 0.6368(7) 0.7576(3) 0.166(3) Uani d 1
F F4 0.2212(4) 0.6441(4) 0.6780(3) 0.110(2) Uani d 1
F F5 0.5539(4) 0.7526(4) 0.6381(2) 0.0948(17) Uani d 1
F F6 0.6577(4) 0.7465(6) 0.7405(2) 0.142(3) Uani d 1
F F7 0.4529(6) 0.4739(6) 0.7704(3) 0.155(3) Uani d 1
F F8 0.3406(4) 0.4832(4) 0.6691(2) 0.0977(16) Uani d 1
F F9 -0.0231(4) 0.6436(4) 0.6353(2) 0.0864(14) Uani d 1
F F10 -0.1503(4) 0.7474(5) 0.6865(2) 0.118(2) Uani d 1
F F11 -0.0839(5) 1.0212(4) 0.5886(3) 0.141(2) Uani d 1
F F12 0.0411(4) 0.9153(4) 0.5348(2) 0.1025(18) Uani d 1
F F13 0.2227(4) 1.0214(3) 0.5329(2) 0.0893(15) Uani d 1
F F14 0.3251(4) 1.1613(3) 0.5948(2) 0.0964(16) Uani d 1
F F15 0.6604(4) 0.9994(4) 0.6038(2) 0.1128(19) Uani d 1
F F16 0.5587(4) 0.8562(3) 0.5443(2) 0.0889(15) Uani d 1

loop_
_atom_site_aniso_label
_atom_site_aniso_U_11
_atom_site_aniso_U_22
_atom_site_aniso_U_33
_atom_site_aniso_U_12
_atom_site_aniso_U_13
_atom_site_aniso_U_23
Os1 0.04872(15) 0.06055(18) 0.04846(16) -0.00044(17) 0.00977(11) -0.00498(19)
P1 0.0462(10) 0.0602(13) 0.0503(13) -0.0004(9) 0.0095(10) -0.0050(10)
S1 0.0724(13) 0.0704(14) 0.0611(13) -0.0117(10) 0.0219(11) -0.0167(11)
S2 0.0684(13) 0.0770(16) 0.0533(12) 0.0080(10) 0.0062(10) -0.0093(11)
S3 0.0563(11) 0.0772(17) 0.0641(13) -0.0016(10) 0.0139(10) -0.0169(11)
S4 0.0823(14) 0.0682(15) 0.0600(13) -0.0109(11) 0.0183(11) -0.0089(11)
C1 0.044(4) 0.062(5) 0.058(5) 0.004(3) 0.003(4) -0.006(4)
C2 0.066(5) 0.073(6) 0.059(5) 0.005(4) 0.023(4) -0.003(5)
C3 0.083(6) 0.060(6) 0.082(6) 0.007(5) 0.023(5) -0.010(5)
C4 0.059(5) 0.061(6) 0.075(6) 0.002(4) -0.001(4) 0.002(5)
C5 0.065(5) 0.080(7) 0.058(5) -0.004(4) 0.015(4) 0.008(5)
C6 0.061(5) 0.054(5) 0.063(5) 0.000(4) 0.011(4) -0.003(4)
C7 0.043(4) 0.057(5) 0.052(5) -0.001(3) 0.009(3) -0.011(4)
C8 0.049(5) 0.110(7) 0.052(5) -0.004(4) 0.008(4) 0.006(5)
C9 0.059(5) 0.119(8) 0.062(6) -0.001(5) 0.019(5) 0.002(5)
C10 0.068(6) 0.072(6) 0.071(6) -0.001(4) 0.034(5) -0.010(5)
C11 0.050(4) 0.071(6) 0.070(6) -0.001(4) 0.022(4) -0.003(5)
C12 0.054(5) 0.069(6) 0.056(5) -0.004(4) 0.011(4) -0.010(4)
C13 0.046(4) 0.049(5) 0.053(5) -0.005(3) 0.011(3) 0.001(4)
C14 0.055(4) 0.061(7) 0.063(5) -0.001(3) -0.005(4) 0.005(4)
C15 0.073(5) 0.088(7) 0.067(5) 0.011(5) 0.009(4) 0.011(5)
C16 0.048(5) 0.117(9) 0.058(5) 0.010(5) 0.005(4) 0.002(5)
C17 0.052(5) 0.092(7) 0.066(6) -0.011(4) 0.001(4) -0.016(5)
C18 0.048(4) 0.077(6) 0.065(5) -0.005(4) 0.007(4) -0.002(4)
C19 0.046(4) 0.082(7) 0.055(5) 0.010(4) 0.013(4) -0.017(4)
C20 0.081(7) 0.129(10) 0.072(7) 0.018(7) 0.013(5) -0.024(7)
C21 0.080(9) 0.223(19) 0.100(11) 0.017(9) 0.027(7) -0.084(12)
C22 0.053(7) 0.34(3) 0.068(8) 0.009(11) 0.008(6) -0.057(13)
C23 0.065(6) 0.170(12) 0.088(8) -0.007(8) 0.009(6) 0.046(9)
C24 0.060(5) 0.118(9) 0.069(6) -0.004(6) 0.023(4) 0.019(7)
C25 0.061(5) 0.075(6) 0.055(5) 0.014(4) 0.012(4) -0.011(5)
C26 0.056(5) 0.108(8) 0.053(5) 0.001(5) 0.007(4) 0.000(5)
C27 0.063(6) 0.158(11) 0.060(6) -0.007(6) -0.003(5) -0.022(7)
C28 0.107(9) 0.177(14) 0.057(7) 0.037(9) -0.007(7) -0.004(8)
C29 0.125(10) 0.116(11) 0.077(9) 0.014(7) 0.023(8) 0.026(8)
C30 0.084(7) 0.095(8) 0.067(7) 0.004(6) 0.009(5) -0.007(6)
C31 0.058(4) 0.059(5) 0.060(5) 0.002(4) 0.004(4) 0.005(5)
C32 0.061(5) 0.062(6) 0.067(5) -0.005(4) 0.015(4) -0.005(4)
C33 0.067(5) 0.104(8) 0.071(6) 0.008(6) 0.024(5) -0.006(6)
C34 0.073(6) 0.112(10) 0.102(9) 0.021(6) 0.021(6) -0.032(7)
C35 0.071(6) 0.075(8) 0.120(9) 0.018(5) 0.014(6) -0.007(7)
C36 0.057(5) 0.097(8) 0.074(6) 0.000(5) 0.008(5) 0.006(6)
C37 0.072(5) 0.057(5) 0.056(5) 0.004(4) 0.017(4) 0.000(4)
C38 0.057(5) 0.052(5) 0.075(6) -0.008(4) 0.006(4) -0.006(4)
C39 0.070(6) 0.062(6) 0.077(6) 0.005(4) 0.016(5) -0.008(5)
C40 0.076(6) 0.072(7) 0.073(6) -0.010(5) -0.001(5) -0.010(5)
C41 0.054(5) 0.076(7) 0.082(6) -0.012(5) 0.004(5) 0.011(5)
C42 0.083(6) 0.063(6) 0.068(6) 0.017(5) 0.029(5) 0.003(5)
F1 0.131(5) 0.094(5) 0.157(6) 0.027(4) 0.018(4) -0.046(5)
F2 0.158(6) 0.260(10) 0.207(8) 0.046(6) 0.061(6) -0.127(8)
F3 0.117(5) 0.245(10) 0.144(6) -0.008(5) 0.042(4) 0.087(6)
F4 0.095(4) 0.096(5) 0.148(6) 0.003(3) 0.043(4) 0.019(4)
F5 0.076(3) 0.127(5) 0.084(3) -0.018(3) 0.024(3) -0.006(3)
F6 0.088(4) 0.240(8) 0.089(4) -0.033(4) -0.007(3) -0.040(5)
F7 0.203(7) 0.158(7) 0.101(5) 0.005(5) 0.018(5) 0.048(5)
F8 0.112(4) 0.080(4) 0.100(4) -0.002(3) 0.016(3) 0.007(3)
F9 0.087(3) 0.080(4) 0.096(4) -0.011(3) 0.030(3) -0.001(3)
F10 0.094(4) 0.167(6) 0.105(4) 0.010(3) 0.054(3) 0.003(4)
F11 0.135(5) 0.076(4) 0.200(7) 0.040(4) 0.005(5) 0.000(4)
F12 0.087(4) 0.092(4) 0.132(5) 0.007(3) 0.028(3) 0.038(4)
F13 0.065(3) 0.072(3) 0.126(4) -0.001(2) 0.008(3) -0.010(3)
F14 0.093(3) 0.063(3) 0.133(5) 0.010(3) 0.022(3) -0.019(3)
F15 0.054(3) 0.120(5) 0.153(5) -0.003(3) -0.008(3) 0.009(4)
F16 0.079(3) 0.078(4) 0.116(4) 0.013(2) 0.034(3) 0.003(3)

loop_
_atom_type_symbol
_atom_type_description
_atom_type_scat_dispersion_real
_atom_type_scat_dispersion_imag
_atom_type_scat_source
C C 0.0015 0.0009 'International Tables Vol C Tables 4.2.6.8 and 6.1.1.4'
H H 0.0000 0.0000 'International Tables Vol C Tables 4.2.6.8 and 6.1.1.4'
F F 0.0096 0.0061 'International Tables Vol C Tables 4.2.6.8 and 6.1.1.4'
Os Os -0.5280 5.1558 'International Tables Vol C Tables 4.2.6.8 and 6.1.1.4'
P P 0.0667 0.0580 'International Tables Vol C Tables 4.2.6.8 and 6.1.1.4'
S S 0.0826 0.0763 'International Tables Vol C Tables 4.2.6.8 and 6.1.1.4'

loop_
_geom_angle_atom_site_label_1
_geom_angle_atom_site_label_2
_geom_angle_atom_site_label_3
_geom_angle
S2 Os1 S3 121.49(8)
S2 Os1 S4 116.91(8)
S3 Os1 S4 119.46(8)
S2 Os1 P1 86.24(7)
S3 Os1 P1 84.75(7)
S4 Os1 P1 84.39(7)
S2 Os1 S1 95.50(7)
S3 Os1 S1 98.80(7)
S4 Os1 S1 90.08(7)
P1 Os1 S1 174.40(7)
C13 P1 C7 104.5(3)
C13 P1 C1 104.3(3)
C7 P1 C1 102.4(3)
C13 P1 Os1 114.2(2)
C7 P1 Os1 114.6(2)
C1 P1 Os1 115.4(2)
C19 S1 Os1 117.9(3)
C25 S2 Os1 117.1(3)
C31 S3 Os1 118.6(2)
C37 S4 Os1 111.8(3)
C2 C1 C6 118.5(8)
C2 C1 P1 122.0(6)
C6 C1 P1 119.5(6)
C1 C2 C3 121.3(8)
C1 C2 H2 119.3
C3 C2 H2 119.3
C4 C3 C2 119.7(8)
C4 C3 H3 120.1
C2 C3 H3 120.1
C3 C4 C5 119.1(8)
C3 C4 H4 120.5
C5 C4 H4 120.5
C6 C5 C4 120.9(8)
C6 C5 H5 119.6
C4 C5 H5 119.6
C5 C6 C1 120.4(7)
C5 C6 H6 119.8
C1 C6 H6 119.8
C12 C7 C8 117.4(7)
C12 C7 P1 120.8(6)
C8 C7 P1 121.8(5)
C9 C8 C7 121.2(7)
C9 C8 H8 119.4
C7 C8 H8 119.4
C10 C9 C8 120.6(8)
C10 C9 H9 119.7
C8 C9 H9 119.7
C9 C10 C11 119.5(8)
C9 C10 H10 120.2
C11 C10 H10 120.2
C10 C11 C12 120.6(7)
C10 C11 H11 119.7
C12 C11 H11 119.7
C11 C12 C7 120.7(7)
C11 C12 H12 119.7
C7 C12 H12 119.7
C14 C13 C18 119.0(7)
C14 C13 P1 119.9(5)
C18 C13 P1 121.1(6)
C13 C14 C15 120.4(7)
C13 C14 H14 119.8
C15 C14 H14 119.8
C16 C15 C14 120.5(8)
C16 C15 H15 119.7
C14 C15 H15 119.7
C17 C16 C15 119.0(8)
C17 C16 H16 120.5
C15 C16 H16 120.5
C16 C17 C18 120.9(8)
C16 C17 H17 119.5
C18 C17 H17 119.5
C13 C18 C17 120.1(8)
C13 C18 H18 120.0
C17 C18 H18 120.0
C20 C19 C24 114.5(9)
C20 C19 S1 119.4(8)
C24 C19 S1 126.0(6)
C19 C20 F1 118.9(9)
C19 C20 C21 122.9(12)
F1 C20 C21 118.1(11)
C22 C21 F2 120.7(15)
C22 C21 C20 120.9(14)
F2 C21 C20 117.9(15)
C23 C22 C21 117.2(14)
C23 C22 H22 121.4
C21 C22 H22 121.4
C22 C23 C24 122.5(13)
C22 C23 F3 121.0(13)
C24 C23 F3 116.2(13)
F4 C24 C23 119.3(11)
F4 C24 C19 119.4(7)
C23 C24 C19 121.2(11)
C26 C25 C30 116.0(8)
C26 C25 S2 124.5(7)
C30 C25 S2 119.0(7)
F5 C26 C27 117.8(9)
F5 C26 C25 120.4(7)
C27 C26 C25 121.7(10)
C26 C27 F6 118.9(11)
C26 C27 C28 122.0(11)
F6 C27 C28 119.1(10)
C29 C28 C27 116.9(10)
C29 C28 H28 121.6
C27 C28 H28 121.6
C28 C29 F7 120.1(12)
C28 C29 C30 122.1(11)
F7 C29 C30 117.8(13)
F8 C30 C29 119.3(11)
F8 C30 C25 119.4(8)
C29 C30 C25 121.3(10)
C32 C31 C36 115.9(7)
C32 C31 S3 121.9(7)
C36 C31 S3 120.9(6)
F9 C32 C31 118.8(7)
F9 C32 C33 118.1(8)
C31 C32 C33 123.1(9)
F10 C33 C34 123.1(9)
F10 C33 C32 117.8(10)
C34 C33 C32 119.1(9)
C33 C34 C35 119.5(9)
C33 C34 H34 120.2
C35 C34 H34 120.2
F11 C35 C34 119.4(10)
F11 C35 C36 119.1(10)
C34 C35 C36 121.5(10)
F12 C36 C35 119.6(10)
F12 C36 C31 119.5(8)
C35 C36 C31 120.8(9)
C38 C37 C42 114.6(7)
C38 C37 S4 124.7(6)
C42 C37 S4 120.5(6)
F13 C38 C39 118.5(7)
F13 C38 C37 119.3(7)
C39 C38 C37 122.2(8)
C40 C39 F14 120.1(8)
C40 C39 C38 121.1(8)
F14 C39 C38 118.7(8)
C39 C40 C41 119.4(8)
C39 C40 H40 120.3
C41 C40 H40 120.3
F15 C41 C40 121.5(8)
F15 C41 C42 119.5(9)
C40 C41 C42 119.0(8)
F16 C42 C41 117.6(8)
F16 C42 C37 118.8(8)
C41 C42 C37 123.6(8)

loop_
_geom_bond_atom_site_label_1
_geom_bond_atom_site_label_2
_geom_bond_distance
Os1 S2 2.207(2)
Os1 S3 2.2138(19)
Os1 S4 2.225(2)
Os1 P1 2.4178(19)
Os1 S1 2.421(2)
P1 C13 1.812(7)
P1 C7 1.817(7)
P1 C1 1.822(8)
S1 C19 1.749(8)
S2 C25 1.768(8)
S3 C31 1.773(8)
S4 C37 1.754(8)
C1 C2 1.373(9)
C1 C6 1.389(10)
C2 C3 1.388(10)
C2 H2 0.9300
C3 C4 1.380(10)
C3 H3 0.9300
C4 C5 1.382(10)
C4 H4 0.9300
C5 C6 1.374(10)
C5 H5 0.9300
C6 H6 0.9300
C7 C12 1.393(9)
C7 C8 1.394(9)
C8 C9 1.382(10)
C8 H8 0.9300
C9 C10 1.362(10)
C9 H9 0.9300
C10 C11 1.375(10)
C10 H10 0.9300
C11 C12 1.388(9)
C11 H11 0.9300
C12 H12 0.9300
C13 C14 1.389(9)
C13 C18 1.389(9)
C14 C15 1.398(9)
C14 H14 0.9300
C15 C16 1.384(11)
C15 H15 0.9300
C16 C17 1.378(11)
C16 H16 0.9300
C17 C18 1.399(10)
C17 H17 0.9300
C18 H18 0.9300
C19 C20 1.358(11)
C19 C24 1.391(11)
C20 F1 1.368(11)
C20 C21 1.394(13)
C21 C22 1.339(15)
C21 F2 1.346(15)
C22 C23 1.336(15)
C22 H22 0.9300
C23 C24 1.381(11)
C23 F3 1.386(13)
C24 F4 1.337(11)
C25 C26 1.373(11)
C25 C30 1.386(12)
C26 F5 1.358(9)
C26 C27 1.362(12)
C27 F6 1.370(11)
C27 C28 1.379(15)
C28 C29 1.341(15)
C28 H28 0.9300
C29 F7 1.350(12)
C29 C30 1.381(13)
C30 F8 1.353(10)
C31 C32 1.375(9)
C31 C36 1.393(10)
C32 F9 1.356(8)
C32 C33 1.388(10)
C33 F10 1.332(10)
C33 C34 1.353(11)
C34 C35 1.359(12)
C34 H34 0.9300
C35 F11 1.344(10)
C35 C36 1.374(11)
C36 F12 1.329(9)
C37 C38 1.383(10)
C37 C42 1.386(10)
C38 F13 1.342(8)
C38 C39 1.364(10)
C39 C40 1.350(10)
C39 F14 1.361(8)
C40 C41 1.364(11)
C40 H40 0.9300
C41 F15 1.324(8)
C41 C42 1.372(11)
C42 F16 1.370(8)

loop_
_geom_hbond_atom_site_label_D
_geom_hbond_atom_site_label_H
_geom_hbond_atom_site_label_A
_geom_hbond_site_symmetry_A
_geom_hbond_distance_DH
_geom_hbond_distance_HA
_geom_hbond_distance_DA
_geom_hbond_angle_DHA
_geom_hbond_publ_flag
C12 H12 S2 . 0.93 2.98 3.742(8) 140.4 no
C14 H14 S4 . 0.93 2.96 3.725(7) 140.4 no
C14 H14 F11 3_576 0.93 2.55 3.223(10) 129.4 no
C18 H18 F9 3_566 0.93 2.42 3.183(10) 139.3 no
C34 H34 F15 1_455 0.93 2.58 3.140(11) 119.0 no

loop_
_geom_torsion_atom_site_label_1
_geom_torsion_atom_site_label_2
_geom_torsion_atom_site_label_3
_geom_torsion_atom_site_label_4
_geom_torsion
C13 P1 C1 C2 97.8(6)
C7 P1 C1 C2 -10.9(7)
Os1 P1 C1 C2 -136.1(5)
C13 P1 C1 C6 -81.6(6)
C7 P1 C1 C6 169.7(6)
Os1 P1 C1 C6 44.5(6)
C6 C1 C2 C3 1.9(11)
P1 C1 C2 C3 -177.5(6)
C1 C2 C3 C4 -1.0(12)
C2 C3 C4 C5 0.6(11)
C3 C4 C5 C6 -1.0(11)
C4 C5 C6 C1 1.9(11)
C2 C1 C6 C5 -2.3(10)
P1 C1 C6 C5 177.1(5)
C13 P1 C7 C12 179.8(6)
C1 P1 C7 C12 -71.7(6)
Os1 P1 C7 C12 54.0(6)
C13 P1 C7 C8 -3.3(7)
C1 P1 C7 C8 105.2(7)
Os1 P1 C7 C8 -129.1(6)
C12 C7 C8 C9 4.1(12)
P1 C7 C8 C9 -173.0(6)
C7 C8 C9 C10 -3.4(13)
C8 C9 C10 C11 1.0(13)
C9 C10 C11 C12 0.6(12)
C10 C11 C12 C7 0.2(11)
C8 C7 C12 C11 -2.5(10)
P1 C7 C12 C11 174.5(6)
C7 P1 C13 C14 -81.0(6)
C1 P1 C13 C14 171.8(6)
Os1 P1 C13 C14 45.0(6)
C7 P1 C13 C18 99.8(6)
C1 P1 C13 C18 -7.3(7)
Os1 P1 C13 C18 -134.2(5)
C18 C13 C14 C15 -2.6(11)
P1 C13 C14 C15 178.2(6)
C13 C14 C15 C16 2.0(12)
C14 C15 C16 C17 -1.6(12)
C15 C16 C17 C18 1.8(12)
C14 C13 C18 C17 2.8(11)
P1 C13 C18 C17 -178.0(6)
C16 C17 C18 C13 -2.4(12)
Os1 S1 C19 C20 -135.1(6)
Os1 S1 C19 C24 47.4(8)
C24 C19 C20 F1 -179.4(8)
S1 C19 C20 F1 2.9(12)
C24 C19 C20 C21 3.1(13)
S1 C19 C20 C21 -174.7(8)
C19 C20 C21 C22 -6(2)
F1 C20 C21 C22 176.6(13)
C19 C20 C21 F2 -178.6(9)
F1 C20 C21 F2 3.8(15)
F2 C21 C22 C23 -179.3(9)
C20 C21 C22 C23 8(2)
C21 C22 C23 C24 -8(2)
C21 C22 C23 F3 178.3(11)
C22 C23 C24 F4 -174.3(10)
F3 C23 C24 F4 -0.6(12)
C22 C23 C24 C19 6.1(15)
F3 C23 C24 C19 179.7(8)
C20 C19 C24 F4 177.2(7)
S1 C19 C24 F4 -5.2(11)
C20 C19 C24 C23 -3.1(12)
S1 C19 C24 C23 174.5(6)
Os1 S2 C25 C26 -74.5(7)
Os1 S2 C25 C30 113.9(7)
C30 C25 C26 F5 179.4(7)
S2 C25 C26 F5 7.7(11)
C30 C25 C26 C27 0.2(13)
S2 C25 C26 C27 -171.6(7)
F5 C26 C27 F6 2.2(13)
C25 C26 C27 F6 -178.5(8)
F5 C26 C27 C28 -178.0(9)
C25 C26 C27 C28 1.3(16)
C26 C27 C28 C29 -2.0(18)
F6 C27 C28 C29 177.7(10)
C27 C28 C29 F7 178.7(10)
C27 C28 C29 C30 1.4(18)
C28 C29 C30 F8 179.6(10)
F7 C29 C30 F8 2.3(15)
C28 C29 C30 C25 -0.1(17)
F7 C29 C30 C25 -177.4(9)
C26 C25 C30 F8 179.6(7)
S2 C25 C30 F8 -8.2(11)
C26 C25 C30 C29 -0.7(14)
S2 C25 C30 C29 171.5(8)
Os1 S3 C31 C32 -119.9(6)
Os1 S3 C31 C36 73.1(6)
C36 C31 C32 F9 178.4(6)
S3 C31 C32 F9 10.9(9)
C36 C31 C32 C33 -2.7(11)
S3 C31 C32 C33 -170.3(6)
F9 C32 C33 F10 -1.0(11)
C31 C32 C33 F10 -179.8(7)
F9 C32 C33 C34 -179.6(7)
C31 C32 C33 C34 1.6(13)
F10 C33 C34 C35 -177.6(8)
C32 C33 C34 C35 0.9(14)
C33 C34 C35 F11 -179.8(8)
C33 C34 C35 C36 -2.1(15)
F11 C35 C36 F12 -4.2(13)
C34 C35 C36 F12 178.0(8)
F11 C35 C36 C31 178.6(7)
C34 C35 C36 C31 0.8(14)
C32 C31 C36 F12 -175.7(7)
S3 C31 C36 F12 -8.0(10)
C32 C31 C36 C35 1.5(11)
S3 C31 C36 C35 169.2(7)
Os1 S4 C37 C38 -91.8(7)
Os1 S4 C37 C42 93.2(6)
C42 C37 C38 F13 177.7(7)
S4 C37 C38 F13 2.4(11)
C42 C37 C38 C39 -4.3(12)
S4 C37 C38 C39 -179.6(6)
F13 C38 C39 C40 -178.2(8)
C37 C38 C39 C40 3.8(13)
F13 C38 C39 F14 1.8(12)
C37 C38 C39 F14 -176.2(8)
F14 C39 C40 C41 178.5(8)
C38 C39 C40 C41 -1.5(14)
C39 C40 C41 F15 179.2(8)
C39 C40 C41 C42 0.1(13)
F15 C41 C42 F16 -1.1(12)
C40 C41 C42 F16 178.2(8)
F15 C41 C42 C37 180.0(7)
C40 C41 C42 C37 -0.8(13)
C38 C37 C42 F16 -176.1(7)
S4 C37 C42 F16 -0.6(10)
C38 C37 C42 C41 2.9(12)
S4 C37 C42 C41 178.4(7)

_cod_database_fobs_code 1556895
